data_4032653
loop_
_publ_author_name
'Yan, Qiao'
'Bolte, Benoit'
'Bai, Yuhua'
'Banwell, Martin G.'
'Willis, Anthony C.'
'Carr, Paul D.'

_publ_section_title
;
 Studies on the Photochemical Rearrangements of Enantiomerically Pure,
 Polysubstituted, and Variously Annulated Bicyclo[2.2.2]octenones.
;
_journal_issue 15
_journal_name_full 'The Journal of organic chemistry'
_journal_page_first 8008
_journal_page_last 8022
_journal_paper_doi 10.1021/acs.joc.7b01243
_journal_volume 82
_journal_year 2017
_chemical_absolute_configuration syn
_chemical_compound_source local
_chemical_formula_moiety 'C18 H24 O5'
_chemical_formula_sum 'C18 H24 O5'
_chemical_formula_weight 320.39
_space_group_IT_number 4
_symmetry_cell_setting monoclinic
_symmetry_space_group_name_Hall 'P 2yb'
_symmetry_space_group_name_H-M 'P 1 21 1'
_atom_sites_solution_hydrogens difmap
_atom_sites_solution_primary direct
_audit_creation_date 16-03-04
_audit_creation_method CRYSTALS_ver_14.40
_audit_update_record
;
2016-03-04 - Report on C18 H24 O5 
             by Anthony C. Willis
             for   Benoit Bolte and Martin Banwell

2016-03-04 - details of refinement in _refine_special_details below

2016-03-04 - passes checkcif tests with minor warnings 
 
;
_cell_angle_alpha 90
_cell_angle_beta 92.279(3)
_cell_angle_gamma 90
_cell_formula_units_Z 2
_cell_length_a 7.4300(3)
_cell_length_b 9.7667(3)
_cell_length_c 12.1277(3)
_cell_measurement_reflns_used 8612
_cell_measurement_temperature 150
_cell_measurement_theta_max 28
_cell_measurement_theta_min 3
_cell_volume 879.37(5)
_computing_cell_refinement 'CrysAlisPro (Agilent Technologies, 2015)'
_computing_data_collection
;
CrysAlisPro, Agilent Technologies,
Version 1.171.37.35h (release 09-02-2015 CrysAlis171 .NET)
(compiled Feb 9 2015,16:26:32)
;
_computing_data_reduction 'CrysAlisPro (Agilent Technologies, 2015)'
_computing_molecular_graphics 'PLATON (Spek, 2008)'
_computing_publication_material 'CRYSTALS (Betteridge et al., 2003)'
_computing_structure_refinement 'CRYSTALS (Betteridge et al., 2003)'
_computing_structure_solution 'SIR92 (Altomare et al., 1994)'
_diffrn_ambient_temperature 150
_diffrn_measured_fraction_theta_full 0.996
_diffrn_measured_fraction_theta_max 0.936
_diffrn_measurement_device Area
_diffrn_measurement_device_type 'SuperNova, Dual, Cu at zero, EosS2'
_diffrn_measurement_method \w
_diffrn_radiation_monochromator mirror
_diffrn_radiation_source 'Supermova (Mo) X-ray Source'
_diffrn_radiation_type 'Mo K\a'
_diffrn_radiation_wavelength 0.71073
_diffrn_reflns_av_R_equivalents 0.030
_diffrn_reflns_limit_h_max 10
_diffrn_reflns_limit_h_min -9
_diffrn_reflns_limit_k_max 13
_diffrn_reflns_limit_k_min -13
_diffrn_reflns_limit_l_max 16
_diffrn_reflns_limit_l_min -16
_diffrn_reflns_number 19191
_diffrn_reflns_theta_full 27.763
_diffrn_reflns_theta_max 29.316
_diffrn_reflns_theta_min 2.679
_diffrn_standards_number 0
_exptl_absorpt_coefficient_mu 0.087
_exptl_absorpt_correction_T_max 0.99
_exptl_absorpt_correction_T_min 0.86
_exptl_absorpt_correction_type multi-scan
_exptl_absorpt_process_details
;
CrysAlisPro, Agilent Technologies,
Version 1.171.37.35h (release 09-02-2015 CrysAlis171 .NET)
(compiled Feb 9 2015,16:26:32)
Empirical absorption correction using spherical harmonics,
 implemented in SCALE3 ABSPACK scaling algorithm.
;
_exptl_crystal_colour colourless
_exptl_crystal_density_diffrn 1.210
_exptl_crystal_density_method 'not measured'
_exptl_crystal_description block
_exptl_crystal_F_000 344
_exptl_crystal_size_max 0.244
_exptl_crystal_size_mid 0.196
_exptl_crystal_size_min 0.123
_refine_diff_density_max 0.25
_refine_diff_density_min -0.21
_refine_ls_abs_structure_details
;
The enantiomer has been assigned by reference to an unchanging chiral
centre in the synthetic procedure.
;
_refine_ls_extinction_method None
_refine_ls_goodness_of_fit_ref 1.0179
_refine_ls_hydrogen_treatment constr
_refine_ls_matrix_type full
_refine_ls_number_parameters 208
_refine_ls_number_reflns 2377
_refine_ls_number_restraints 1
_refine_ls_R_factor_all 0.0409
_refine_ls_R_factor_gt 0.0378
_refine_ls_shift/su_max 0.0002093
_refine_ls_shift/su_mean 0.0000418
_refine_ls_structure_factor_coef Fsqd
_refine_ls_weighting_details
;
 Method= Modified Sheldrick 
 w=1/[\s^2^(F^2^) + ( 0.04P)^2^ + 0.33P] 
 ,where P=(max(Fo^2^,0) + 2Fc^2^)/3 
;
_refine_ls_weighting_scheme calc
_refine_ls_wR_factor_all 0.0926
_refine_ls_wR_factor_gt 0.0910
_refine_ls_wR_factor_ref 0.0926
_reflns_limit_h_max 9
_reflns_limit_h_min -10
_reflns_limit_k_max 13
_reflns_limit_k_min 0
_reflns_limit_l_max 16
_reflns_limit_l_min 0
_reflns_number_gt 2242
_reflns_number_total 2377
_reflns_threshold_expression I>2.0\s(I)
_oxford_diffrn_Wilson_B_factor 2.30
_oxford_diffrn_Wilson_scale 0.01
_oxford_refine_ls_r_factor_ref 0.0409
_oxford_refine_ls_scale 9.2(3)
_oxford_reflns_number_all 2377
_oxford_reflns_threshold_expression_ref I>-10.0\s(I)
_oxford_structure_analysis_title 'Z:\ban1612SNM\Tony_ban1612SNM_da At 12:12 on'
_cod_data_source_file jo7b01243_si_003.cif
_cod_data_source_block ban1611SNM_compound_45
_cod_depositor_comments 'Adding full bibliography for 4032648--4032665.cif.'
_cod_original_sg_symbol_H-M 'P 1 21 1 '
_cod_database_code 4032653

loop_
_symmetry_equiv_pos_as_xyz
x,y,z
-x,y+1/2,-z

loop_
_atom_site_label
_atom_site_type_symbol
_atom_site_fract_x
_atom_site_fract_y
_atom_site_fract_z
_atom_site_U_iso_or_equiv
_atom_site_occupancy
_atom_site_adp_type
_atom_site_refinement_flags_posn
O1 O 0.83774(19) 0.36345(16) 0.82611(12) 0.0285 1.0000 Uani .
O2 O 0.8083(2) 0.34230(18) 0.39433(12) 0.0329 1.0000 Uani .
O3 O 0.4265(2) 0.3189(2) 0.39489(14) 0.0395 1.0000 Uani .
O4 O 1.0450(2) 0.4861(2) 0.92388(15) 0.0418 1.0000 Uani .
O5 O 0.8189(3) 0.5402(2) 0.30099(16) 0.0500 1.0000 Uani .
C1 C 0.5621(3) 0.4916(2) 0.85440(17) 0.0292 1.0000 Uani .
C2 C 0.7401(3) 0.4866(2) 0.79284(16) 0.0248 1.0000 Uani .
C3 C 0.6800(3) 0.4756(2) 0.66947(16) 0.0223 1.0000 Uani .
C4 C 0.4854(3) 0.4154(2) 0.66709(17) 0.0273 1.0000 Uani .
C5 C 0.4459(3) 0.3870(3) 0.78822(18) 0.0320 1.0000 Uani .
C6 C 0.6251(3) 0.1888(2) 0.62477(19) 0.0319 1.0000 Uani .
C7 C 0.7896(3) 0.2412(2) 0.62387(17) 0.0285 1.0000 Uani .
C8 C 0.8011(3) 0.3912(2) 0.59278(16) 0.0242 1.0000 Uani .
C9 C 0.7039(3) 0.4053(2) 0.47816(16) 0.0262 1.0000 Uani .
C10 C 0.5195(3) 0.3342(2) 0.47815(17) 0.0284 1.0000 Uani .
C11 C 0.4739(3) 0.2864(2) 0.59238(19) 0.0302 1.0000 Uani .
C12 C 0.9926(3) 0.4482(3) 0.59115(18) 0.0337 1.0000 Uani .
C13 C 0.4824(4) 0.6365(3) 0.8438(2) 0.0379 1.0000 Uani .
C14 C 0.5835(3) 0.4545(3) 0.97675(19) 0.0398 1.0000 Uani .
C15 C 0.9839(3) 0.3777(3) 0.89474(16) 0.0287 1.0000 Uani .
C16 C 1.0587(4) 0.2412(3) 0.9267(2) 0.0392 1.0000 Uani .
C17 C 0.8604(3) 0.4223(3) 0.31116(18) 0.0322 1.0000 Uani .
C18 C 0.9792(3) 0.3442(3) 0.2361(2) 0.0436 1.0000 Uani .
H21 H 0.8154 0.5681 0.8082 0.0287 1.0000 Uiso R
H31 H 0.6725 0.5691 0.6419 0.0271 1.0000 Uiso R
H41 H 0.3996 0.4836 0.6380 0.0324 1.0000 Uiso R
H51 H 0.3191 0.3987 0.8032 0.0380 1.0000 Uiso R
H52 H 0.4852 0.2948 0.8081 0.0378 1.0000 Uiso R
H61 H 0.6016 0.0980 0.6438 0.0389 1.0000 Uiso R
H71 H 0.8935 0.1911 0.6426 0.0334 1.0000 Uiso R
H91 H 0.6853 0.5029 0.4604 0.0307 1.0000 Uiso R
H111 H 0.3569 0.2440 0.5951 0.0350 1.0000 Uiso R
H121 H 0.9886 0.5429 0.5665 0.0509 1.0000 Uiso R
H122 H 1.0492 0.4453 0.6631 0.0499 1.0000 Uiso R
H123 H 1.0584 0.3929 0.5398 0.0504 1.0000 Uiso R
H131 H 0.4645 0.6618 0.7666 0.0564 1.0000 Uiso R
H132 H 0.5631 0.7015 0.8797 0.0566 1.0000 Uiso R
H133 H 0.3665 0.6416 0.8781 0.0569 1.0000 Uiso R
H141 H 0.6294 0.3625 0.9864 0.0593 1.0000 Uiso R
H142 H 0.6666 0.5159 1.0151 0.0592 1.0000 Uiso R
H143 H 0.4670 0.4595 1.0104 0.0597 1.0000 Uiso R
H161 H 1.0993 0.1949 0.8617 0.0577 1.0000 Uiso R
H162 H 0.9663 0.1876 0.9593 0.0587 1.0000 Uiso R
H163 H 1.1588 0.2527 0.9779 0.0590 1.0000 Uiso R
H181 H 0.9271 0.2562 0.2196 0.0652 1.0000 Uiso R
H182 H 1.0933 0.3318 0.2726 0.0642 1.0000 Uiso R
H183 H 0.9930 0.3929 0.1687 0.0654 1.0000 Uiso R

loop_
_atom_site_aniso_label
_atom_site_aniso_U_11
_atom_site_aniso_U_22
_atom_site_aniso_U_33
_atom_site_aniso_U_23
_atom_site_aniso_U_13
_atom_site_aniso_U_12
O1 0.0312(7) 0.0224(7) 0.0315(7) 0.0025(6) -0.0027(6) 0.0002(6)
O2 0.0396(8) 0.0289(8) 0.0306(7) -0.0022(6) 0.0064(6) 0.0080(7)
O3 0.0408(9) 0.0377(9) 0.0392(9) -0.0065(8) -0.0087(7) -0.0012(8)
O4 0.0331(9) 0.0404(10) 0.0512(10) -0.0128(9) -0.0078(7) 0.0029(8)
O5 0.0687(13) 0.0354(10) 0.0478(10) 0.0054(8) 0.0252(10) 0.0014(9)
C1 0.0297(10) 0.0271(10) 0.0313(10) -0.0007(9) 0.0080(8) -0.0018(9)
C2 0.0274(10) 0.0181(9) 0.0290(9) 0.0003(8) 0.0017(8) -0.0021(8)
C3 0.0214(9) 0.0181(9) 0.0275(9) 0.0009(8) 0.0029(7) -0.0007(7)
C4 0.0224(9) 0.0276(11) 0.0319(10) -0.0015(9) 0.0012(8) -0.0013(8)
C5 0.0251(10) 0.0331(12) 0.0383(11) 0.0005(10) 0.0079(8) -0.0052(9)
C6 0.0427(13) 0.0171(9) 0.0357(11) 0.0008(8) -0.0006(10) -0.0011(9)
C7 0.0340(11) 0.0212(10) 0.0300(10) -0.0010(8) -0.0008(8) 0.0064(9)
C8 0.0225(9) 0.0220(10) 0.0283(9) 0.0002(8) 0.0022(7) 0.0015(8)
C9 0.0289(10) 0.0225(10) 0.0275(9) -0.0008(8) 0.0028(8) 0.0041(8)
C10 0.0303(10) 0.0187(10) 0.0360(11) -0.0043(9) -0.0021(8) 0.0039(8)
C11 0.0248(10) 0.0260(10) 0.0395(12) -0.0020(9) -0.0009(9) -0.0055(9)
C12 0.0259(10) 0.0417(13) 0.0338(11) 0.0009(10) 0.0040(8) -0.0017(9)
C13 0.0421(13) 0.0329(12) 0.0395(12) -0.0043(10) 0.0091(10) 0.0067(11)
C14 0.0427(13) 0.0452(15) 0.0322(11) 0.0013(11) 0.0090(10) -0.0070(11)
C15 0.0260(9) 0.0349(12) 0.0254(9) -0.0010(9) 0.0050(7) 0.0036(9)
C16 0.0432(14) 0.0420(14) 0.0324(12) 0.0071(11) 0.0005(10) 0.0099(11)
C17 0.0302(11) 0.0355(12) 0.0311(10) -0.0027(10) 0.0020(8) -0.0004(9)
C18 0.0454(14) 0.0476(16) 0.0388(12) -0.0066(12) 0.0130(10) 0.0047(13)

loop_
_atom_type_symbol
_atom_type_scat_dispersion_real
_atom_type_scat_dispersion_imag
_atom_type_scat_Cromer_Mann_a1
_atom_type_scat_Cromer_Mann_b1
_atom_type_scat_Cromer_Mann_a2
_atom_type_scat_Cromer_Mann_b2
_atom_type_scat_Cromer_Mann_a3
_atom_type_scat_Cromer_Mann_b3
_atom_type_scat_Cromer_Mann_a4
_atom_type_scat_Cromer_Mann_b4
_atom_type_scat_Cromer_Mann_c
_atom_type_scat_source
C 0.0033 0.0016 2.3100 20.8439 1.0200 10.2075 1.5886 0.5687 0.8650 51.6512 0.2156 'International Tables Vol C 4.2.6.8 and 6.1.1.4'
H 0.0000 0.0000 0.4930 10.5109 0.3229 26.1257 0.1402 3.1424 0.0408 57.7998 0.0030 'International Tables Vol C 4.2.6.8 and 6.1.1.4'
O 0.0106 0.0060 3.0485 13.2771 2.2868 5.7011 1.5463 0.3239 0.8670 32.9089 0.2508 'International Tables Vol C 4.2.6.8 and 6.1.1.4'

loop_
_geom_angle_atom_site_label_1
_geom_angle_atom_site_label_2
_geom_angle_atom_site_label_3
_geom_angle
_geom_angle_publ_flag
C2 O1 C15 117.82(16) yes
C9 O2 C17 117.38(17) yes
C2 C1 C5 101.51(16) yes
C2 C1 C13 108.87(18) yes
C5 C1 C13 111.10(19) yes
C2 C1 C14 113.79(19) yes
C5 C1 C14 112.47(19) yes
C13 C1 C14 108.93(19) yes
C1 C2 O1 108.65(16) yes
C1 C2 C3 104.47(16) yes
O1 C2 C3 109.44(16) yes
C1 C2 H21 111.9 no
O1 C2 H21 110.0 no
C3 C2 H21 112.2 no
C2 C3 C4 105.99(15) yes
C2 C3 C8 117.59(16) yes
C4 C3 C8 110.29(16) yes
C2 C3 H31 106.1 no
C4 C3 H31 107.8 no
C8 C3 H31 108.6 no
C3 C4 C5 105.22(16) yes
C3 C4 C11 110.25(17) yes
C5 C4 C11 113.81(18) yes
C3 C4 H41 109.9 no
C5 C4 H41 108.7 no
C11 C4 H41 108.8 no
C1 C5 C4 104.72(17) yes
C1 C5 H51 110.6 no
C4 C5 H51 112.4 no
C1 C5 H52 109.1 no
C4 C5 H52 109.7 no
H51 C5 H52 110.2 no
C7 C6 C11 115.5(2) yes
C7 C6 H61 123.4 no
C11 C6 H61 121.2 no
C6 C7 C8 115.9(2) yes
C6 C7 H71 123.3 no
C8 C7 H71 120.9 no
C3 C8 C7 108.91(16) yes
C3 C8 C9 103.29(15) yes
C7 C8 C9 106.30(17) yes
C3 C8 C12 112.06(17) yes
C7 C8 C12 114.59(19) yes
C9 C8 C12 110.94(17) yes
C8 C9 O2 110.55(16) yes
C8 C9 C10 110.14(16) yes
O2 C9 C10 108.17(16) yes
C8 C9 H91 109.8 no
O2 C9 H91 109.5 no
C10 C9 H91 108.6 no
C9 C10 O3 122.4(2) yes
C9 C10 C11 111.83(17) yes
O3 C10 C11 125.8(2) yes
C4 C11 C6 109.69(18) yes
C4 C11 C10 105.92(17) yes
C6 C11 C10 103.96(18) yes
C4 C11 H111 110.9 no
C6 C11 H111 112.4 no
C10 C11 H111 113.5 no
C8 C12 H121 109.4 no
C8 C12 H122 110.7 no
H121 C12 H122 108.4 no
C8 C12 H123 107.4 no
H121 C12 H123 110.0 no
H122 C12 H123 110.9 no
C1 C13 H131 110.6 no
C1 C13 H132 109.6 no
H131 C13 H132 109.1 no
C1 C13 H133 110.8 no
H131 C13 H133 108.1 no
H132 C13 H133 108.5 no
C1 C14 H141 111.1 no
C1 C14 H142 111.1 no
H141 C14 H142 107.7 no
C1 C14 H143 109.6 no
H141 C14 H143 108.1 no
H142 C14 H143 109.2 no
O1 C15 O4 124.0(2) yes
O1 C15 C16 110.6(2) yes
O4 C15 C16 125.43(19) yes
C15 C16 H161 109.3 no
C15 C16 H162 109.2 no
H161 C16 H162 109.4 no
C15 C16 H163 109.6 no
H161 C16 H163 109.0 no
H162 C16 H163 110.3 no
O2 C17 O5 123.7(2) yes
O2 C17 C18 110.7(2) yes
O5 C17 C18 125.6(2) yes
C17 C18 H181 109.8 no
C17 C18 H182 108.6 no
H181 C18 H182 109.2 no
C17 C18 H183 110.6 no
H181 C18 H183 108.9 no
H182 C18 H183 109.8 no

loop_
_geom_bond_atom_site_label_1
_geom_bond_atom_site_label_2
_geom_bond_distance
_geom_bond_publ_flag
O1 C2 1.453(2) yes
O1 C15 1.349(2) yes
O2 C9 1.441(2) yes
O2 C17 1.345(3) yes
O3 C10 1.210(3) yes
O4 C15 1.199(3) yes
O5 C17 1.197(3) yes
C1 C2 1.545(3) yes
C1 C5 1.542(3) yes
C1 C13 1.538(3) yes
C1 C14 1.530(3) yes
C2 C3 1.548(3) yes
C2 H21 0.987 no
C3 C4 1.560(3) yes
C3 C8 1.556(3) yes
C3 H31 0.973 no
C4 C5 1.535(3) yes
C4 C11 1.553(3) yes
C4 H41 0.977 no
C5 H51 0.973 no
C5 H52 0.974 no
C6 C7 1.326(3) yes
C6 C11 1.513(3) yes
C6 H61 0.934 no
C7 C8 1.516(3) yes
C7 H71 0.934 no
C8 C9 1.547(3) yes
C8 C12 1.529(3) yes
C9 C10 1.536(3) yes
C9 H91 0.985 no
C10 C11 1.513(3) yes
C11 H111 0.965 no
C12 H121 0.973 no
C12 H122 0.954 no
C12 H123 0.970 no
C13 H131 0.971 no
C13 H132 0.966 no
C13 H133 0.972 no
C14 H141 0.967 no
C14 H142 0.967 no
C14 H143 0.973 no
C15 C16 1.490(3) yes
C16 H161 0.967 no
C16 H162 0.961 no
C16 H163 0.956 no
C17 C18 1.501(3) yes
C18 H181 0.961 no
C18 H182 0.948 no
C18 H183 0.956 no

loop_
_geom_contact_atom_site_label_1
_geom_contact_atom_site_label_2
_geom_contact_distance
_geom_contact_site_symmetry_2
_geom_contact_publ_flag
O1 C6 3.326(3) . no
O1 C7 2.739(3) . no
O1 C12 3.223(3) . no
O2 O3 2.846(2) . no
O4 C16 3.193(3) 2_757 no
C5 C7 3.595(3) . no
C12 C17 3.506(3) . no
C14 C15 3.262(3) . no

loop_
_geom_torsion_atom_site_label_1
_geom_torsion_atom_site_label_2
_geom_torsion_atom_site_label_3
_geom_torsion_atom_site_label_4
_geom_torsion
_geom_torsion_publ_flag
C15 O1 C2 C1 -106.15(19) no
C15 O1 C2 C3 140.39(18) no
C2 O1 C15 O4 -5.3(3) no
C2 O1 C15 C16 175.77(18) no
C17 O2 C9 C8 -120.84(19) no
C17 O2 C9 C10 118.49(19) no
C9 O2 C17 O5 -3.1(3) no
C9 O2 C17 C18 175.64(18) no
C5 C1 C2 O1 -77.27(19) no
C5 C1 C2 C3 39.43(19) no
C13 C1 C2 O1 165.46(17) no
C13 C1 C2 C3 -77.9(2) no
C14 C1 C2 O1 43.8(2) no
C14 C1 C2 C3 160.52(18) no
C2 C1 C5 C4 -41.7(2) no
C13 C1 C5 C4 73.9(2) no
C14 C1 C5 C4 -163.70(19) no
O1 C2 C3 C4 93.39(19) no
O1 C2 C3 C8 -30.5(2) no
C1 C2 C3 C4 -22.75(19) no
C1 C2 C3 C8 -146.59(17) no
C2 C3 C4 C5 -3.0(2) no
C2 C3 C4 C11 -126.16(17) no
C8 C3 C4 C5 125.26(18) no
C8 C3 C4 C11 2.1(2) no
C2 C3 C8 C7 68.6(2) no
C2 C3 C8 C9 -178.75(17) no
C2 C3 C8 C12 -59.3(2) no
C4 C3 C8 C7 -53.1(2) no
C4 C3 C8 C9 59.60(19) no
C4 C3 C8 C12 179.06(17) no
C3 C4 C5 C1 27.8(2) no
C11 C4 C5 C1 148.64(19) no
C3 C4 C11 C6 50.5(2) no
C3 C4 C11 C10 -61.1(2) no
C5 C4 C11 C6 -67.5(2) no
C5 C4 C11 C10 -179.10(18) no
C11 C6 C7 C8 1.1(3) no
C7 C6 C11 C4 -55.4(3) no
C7 C6 C11 C10 57.5(2) no
C6 C7 C8 C3 54.3(2) no
C6 C7 C8 C9 -56.4(2) no
C6 C7 C8 C12 -179.31(19) no
C3 C8 C9 O2 174.84(16) no
C3 C8 C9 C10 -65.66(19) no
C7 C8 C9 O2 -70.6(2) no
C7 C8 C9 C10 48.9(2) no
C12 C8 C9 O2 54.6(2) no
C12 C8 C9 C10 174.11(18) no
O2 C9 C10 O3 -51.2(3) no
O2 C9 C10 C11 128.14(17) no
C8 C9 C10 O3 -172.1(2) no
C8 C9 C10 C11 7.2(2) no
O3 C10 C11 C4 -124.6(2) no
O3 C10 C11 C6 119.8(2) no
C9 C10 C11 C4 56.1(2) no
C9 C10 C11 C6 -59.5(2) no
